data_9009704
loop_
_publ_author_name
'Catti M'
'Ferraris G'
'Ivaldi G'

_publ_section_title
;
 Hydrogen bonding in the crystalline state. Structure of talmessite,
 Ca2(Mg,Co)(AsO4)2*2H2O, and crystal chemistry of related minerals
 Locality: Bou-Azzer, Morocco
;
_journal_name_full 'Bulletin de Mineralogie'
_journal_page_first 230
_journal_page_last 236
_journal_volume 100
_journal_year 1977
_chemical_formula_sum 'As2 Ca2 Co0.35 H1.02 Mg0.65 O10'
_chemical_name_mineral Talmessite
_space_group_IT_number 2
_symmetry_space_group_name_Hall '-P 1'
_symmetry_space_group_name_H-M 'P -1'
_cell_angle_alpha 97.3
_cell_angle_beta 108.7
_cell_angle_gamma 108.1
_cell_formula_units_Z 1
_cell_length_a 5.874
_cell_length_b 6.943
_cell_length_c 5.537
_cell_volume 196.762
_cod_original_formula_sum 'Ca2 (Mg.65 Co.35) As2 O10 H1.02'
_cod_database_code 9009704

loop_
_symmetry_equiv_pos_as_xyz
x,y,z
-x,-y,-z

loop_
_atom_site_aniso_label
_atom_site_aniso_U_11
_atom_site_aniso_U_22
_atom_site_aniso_U_33
_atom_site_aniso_U_12
_atom_site_aniso_U_13
_atom_site_aniso_U_23
Ca 0.00950 0.01608 0.00975 0.00722 0.00545 -0.00165
Mg 0.01380 0.02229 0.01672 0.00912 0.00469 -0.00279
Co 0.01380 0.02229 0.01672 0.00912 0.00469 -0.00279
As 0.00266 0.00823 0.00393 0.00165 0.00127 -0.00241
O1 0.01292 0.01799 0.01380 0.00747 0.00709 0.00418
O2 0.01127 0.01874 0.00925 0.00887 -0.00127 -0.00811
O3 0.01343 0.01140 0.01811 0.00798 0.00621 0.00127
O4 0.01140 0.01786 0.01925 0.00203 0.00950 -0.00367
Wat 0.00886 0.01368 0.00507 0.00570 0.00393 -0.00025

loop_
_atom_site_type_symbol
_atom_site_label
_atom_site_fract_x
_atom_site_fract_y
_atom_site_fract_z
_atom_site_occupancy
_atom_site_attached_hydrogens
Ca Ca 0.29490 0.76220 0.65290 1.00000 0
Mg Mg 0.00000 0.00000 0.00000 0.65000 0
Co Co 0.00000 0.00000 0.00000 0.35000 0
As As 0.33410 0.24600 0.67030 1.00000 0
O O1 0.34200 0.12720 0.92170 1.00000 0
O O2 0.23850 0.05040 0.39860 1.00000 0
O O3 0.15500 0.39160 0.64120 1.00000 0
O O4 0.63950 0.38640 0.71490 1.00000 0
O Wat 0.95330 0.27780 0.07450 1.00000 2
